data_2311370
loop_
_publ_author_name
'Tan, Yi Jiun'
'Yeo, Chien Ing'
'Halcovitch, Nathan R.'
'Jotani, Mukesh M.'
'Tiekink, Edward R. T.'

_publ_section_title
;
 \m<sub>3</sub>-Chlorido-\m<sub>2</sub>-chlorido-(\m<sub>3</sub>-pyrrolidine-1-carbo-dithio-ato-\k<sup>4</sup><i>S</i>:<i>S</i>,<i>S</i>':<i>S</i>')tris-[(tri-ethyl-phosphane-\k<i>P</i>)copper(I)]:
 crystal structure and Hirshfeld surface analysis.
;
_journal_coeditor_code HB7670
_journal_issue 'Pt 5'
_journal_name_full 'Acta crystallographica. Section E, Crystallographic communications'
_journal_page_first 720
_journal_page_last 725
_journal_paper_doi 10.1107/S2056989017005382
_journal_volume 73
_journal_year 2017
_chemical_formula_iupac '[Cu3 (C5 H8 N S2) Cl2 (C6 H15 P)3]'
_chemical_formula_moiety 'C23 H53 Cl2 Cu3 N P3 S2'
_chemical_formula_sum 'C23 H53 Cl2 Cu3 N P3 S2'
_chemical_formula_weight 762.21
_chemical_name_systematic
\m~3~-Chlorido-\m~2~-chlorido-(\m~3~-pyrrolidine-1-carbodithioato-\k^4^<i>S</i>:<i>S</i>,<i>S</i>':<i>S</i>')tris[(triethylphosphane-\k<i>P</i>)copper(I)]
_space_group_crystal_system monoclinic
_space_group_IT_number 14
_space_group_name_Hall '-P 2yn'
_space_group_name_H-M_alt 'P 1 21/n 1'
_atom_sites_solution_hydrogens geom
_audit_creation_method SHELXL-2014/7
_cell_angle_alpha 90
_cell_angle_beta 108.607(2)
_cell_angle_gamma 90
_cell_formula_units_Z 4
_cell_length_a 10.6489(2)
_cell_length_b 31.7578(4)
_cell_length_c 10.7212(2)
_cell_measurement_reflns_used 16968
_cell_measurement_temperature 100(2)
_cell_measurement_theta_max 76.3010
_cell_measurement_theta_min 2.7640
_cell_volume 3436.24(11)
_computing_cell_refinement
;
CrysAlis PRO (Rigaku Oxford Diffraction, 2015)
;
_computing_data_collection
;
CrysAlis PRO (Rigaku Oxford Diffraction, 2015)
;
_computing_data_reduction
;
CrysAlis PRO (Rigaku Oxford Diffraction, 2015)
;
_computing_molecular_graphics
;
ORTEP-3 for Windows (Farrugia, 2012) and DIAMOND (Brandenburg,
2006)
;
_computing_publication_material
;
publCIF (Westrip, 2010)
;
_computing_structure_refinement
;
SHELXL2014 (Sheldrick, 2015)
;
_computing_structure_solution
;
SHELXS (Sheldrick, 2008)
;
_diffrn_ambient_temperature 100(2)
_diffrn_detector_area_resol_mean 10.4607
_diffrn_measured_fraction_theta_full 1.000
_diffrn_measured_fraction_theta_max 0.994
_diffrn_measurement_device 'four-circle diffractometer'
_diffrn_measurement_device_type 'Agilent SuperNova, Dual, Cu at zero, AtlasS2'
_diffrn_measurement_method '\w scans'
_diffrn_radiation_monochromator mirror
_diffrn_radiation_type CuK\a
_diffrn_radiation_wavelength 1.54184
_diffrn_reflns_av_R_equivalents 0.0273
_diffrn_reflns_limit_h_max 12
_diffrn_reflns_limit_h_min -13
_diffrn_reflns_limit_k_max 29
_diffrn_reflns_limit_k_min -39
_diffrn_reflns_limit_l_max 13
_diffrn_reflns_limit_l_min -13
_diffrn_reflns_number 34566
_diffrn_reflns_theta_full 67.684
_diffrn_reflns_theta_max 76.608
_diffrn_reflns_theta_min 2.783
_exptl_absorpt_coefficient_mu 6.140
_exptl_absorpt_correction_T_max 1.00000
_exptl_absorpt_correction_T_min 0.68410
_exptl_absorpt_correction_type multi-scan
_exptl_absorpt_process_details
;
(CrysAlisPro; Rigaku Oxford Diffraction, 2015)
;
_exptl_crystal_colour yellow
_exptl_crystal_density_diffrn 1.473
_exptl_crystal_description prism
_exptl_crystal_F_000 1584
_exptl_crystal_size_max 0.200
_exptl_crystal_size_mid 0.088
_exptl_crystal_size_min 0.066
_refine_diff_density_max 1.501
_refine_diff_density_min -0.794
_refine_ls_extinction_method none
_refine_ls_goodness_of_fit_ref 1.041
_refine_ls_hydrogen_treatment constr
_refine_ls_matrix_type full
_refine_ls_number_parameters 316
_refine_ls_number_reflns 7186
_refine_ls_number_restraints 0
_refine_ls_restrained_S_all 1.041
_refine_ls_R_factor_all 0.0307
_refine_ls_R_factor_gt 0.0283
_refine_ls_shift/su_max 0.002
_refine_ls_shift/su_mean 0.000
_refine_ls_structure_factor_coef Fsqd
_refine_ls_weighting_details 'w=1/[\s^2^(Fo^2^)+(0.0334P)^2^+3.4591P] where P=(Fo^2^+2Fc^2^)/3'
_refine_ls_weighting_scheme calc
_refine_ls_wR_factor_gt 0.0716
_refine_ls_wR_factor_ref 0.0730
_reflns_number_gt 6699
_reflns_number_total 7186
_reflns_threshold_expression 'I > 2\s(I)'
_cod_data_source_file hb7670sup1.cif
_cod_data_source_block I
_cod_original_sg_symbol_H-M 'P 21/n'
_cod_database_code 2311370
_shelx_space_group_comment
;
The symmetry employed for this shelxl refinement is uniquely defined
by the following loop, which should always be used as a source of
symmetry information in preference to the above space-group names.
They are only intended as comments.
;
_shelx_estimated_absorpt_t_min 0.373
_shelx_estimated_absorpt_t_max 0.687

loop_
_space_group_symop_operation_xyz
'x, y, z'
'-x+1/2, y+1/2, -z+1/2'
'-x, -y, -z'
'x-1/2, -y-1/2, z-1/2'

loop_
_atom_site_type_symbol
_atom_site_label
_atom_site_fract_x
_atom_site_fract_y
_atom_site_fract_z
_atom_site_U_iso_or_equiv
_atom_site_adp_type
_atom_site_calc_flag
_atom_site_occupancy
Cu Cu1 0.15403(3) 0.60427(2) 0.46213(3) 0.02150(8) Uani d 1
Cu Cu2 0.41213(3) 0.65484(2) 0.54323(3) 0.02075(8) Uani d 1
Cu Cu3 0.29958(3) 0.60979(2) 0.26251(3) 0.02196(8) Uani d 1
Cl Cl1 0.29973(4) 0.62046(2) 0.67210(4) 0.01860(9) Uani d 1
Cl Cl2 0.21102(4) 0.66892(2) 0.34453(4) 0.01933(9) Uani d 1
S S1 0.26010(4) 0.55091(2) 0.38531(4) 0.01620(9) Uani d 1
S S2 0.50822(4) 0.60146(2) 0.45081(4) 0.01641(9) Uani d 1
P P1 -0.05739(5) 0.60624(2) 0.44227(5) 0.01844(10) Uani d 1
P P2 0.51349(5) 0.71293(2) 0.63413(5) 0.02172(11) Uani d 1
P P3 0.29464(5) 0.61039(2) 0.05729(5) 0.01832(10) Uani d 1
N N1 0.46529(16) 0.53980(5) 0.60120(15) 0.0162(3) Uani d 1
C C1 0.41813(18) 0.56133(6) 0.49156(18) 0.0152(3) Uani d 1
C C2 0.38664(19) 0.50826(6) 0.64599(19) 0.0190(4) Uani d 1
H H2A 0.3621 0.4843 0.5840 0.023 Uiso calc 1
H H2B 0.3049 0.5210 0.6546 0.023 Uiso calc 1
C C3 0.4799(2) 0.49415(6) 0.78003(19) 0.0222(4) Uani d 1
H H3A 0.4297 0.4867 0.8403 0.027 Uiso calc 1
H H3B 0.5338 0.4697 0.7709 0.027 Uiso calc 1
C C4 0.5667(2) 0.53283(6) 0.82932(19) 0.0238(4) Uani d 1
H H4A 0.5202 0.5540 0.8665 0.029 Uiso calc 1
H H4B 0.6510 0.5250 0.8972 0.029 Uiso calc 1
C C5 0.59098(19) 0.54950(6) 0.70556(19) 0.0201(4) Uani d 1
H H5A 0.6084 0.5802 0.7119 0.024 Uiso calc 1
H H5B 0.6666 0.5349 0.6896 0.024 Uiso calc 1
C C6 -0.0943(2) 0.58600(9) 0.5866(2) 0.0350(5) Uani d 1
H H6A -0.0571 0.6055 0.6612 0.042 Uiso calc 1
H H6B -0.1916 0.5853 0.5674 0.042 Uiso calc 1
C C7 -0.0388(3) 0.54232(9) 0.6268(3) 0.0417(6) Uani d 1
H H7A -0.0801 0.5224 0.5558 0.063 Uiso calc 1
H H7B -0.0576 0.5337 0.7068 0.063 Uiso calc 1
H H7C 0.0572 0.5426 0.6437 0.063 Uiso calc 1
C C8 -0.1738(2) 0.57717(7) 0.3059(2) 0.0285(4) Uani d 1
H H8A -0.1613 0.5466 0.3233 0.034 Uiso calc 1
H H8B -0.2656 0.5844 0.3014 0.034 Uiso calc 1
C C9 -0.1549(3) 0.58705(9) 0.1739(2) 0.0379(6) Uani d 1
H H9A -0.1690 0.6172 0.1553 0.057 Uiso calc 1
H H9B -0.2189 0.5709 0.1043 0.057 Uiso calc 1
H H9C -0.0647 0.5794 0.1772 0.057 Uiso calc 1
C C10 -0.1319(2) 0.65879(8) 0.4228(3) 0.0332(5) Uani d 1
H H10A -0.1436 0.6691 0.3326 0.040 Uiso calc 1
H H10B -0.2207 0.6569 0.4335 0.040 Uiso calc 1
C C11 -0.0480(3) 0.69041(8) 0.5220(3) 0.0432(6) Uani d 1
H H11A -0.0424 0.6817 0.6112 0.065 Uiso calc 1
H H11B -0.0890 0.7183 0.5040 0.065 Uiso calc 1
H H11C 0.0412 0.6915 0.5144 0.065 Uiso calc 1
C C12 0.4059(2) 0.75778(7) 0.6313(2) 0.0287(5) Uani d 1
H H12A 0.4587 0.7807 0.6861 0.034 Uiso calc 1
H H12B 0.3690 0.7683 0.5400 0.034 Uiso calc 1
C C13 0.2925(3) 0.74600(9) 0.6827(3) 0.0435(6) Uani d 1
H H13A 0.2441 0.7219 0.6328 0.065 Uiso calc 1
H H13B 0.2322 0.7700 0.6723 0.065 Uiso calc 1
H H13C 0.3284 0.7385 0.7761 0.065 Uiso calc 1
C C14 0.6344(3) 0.73513(8) 0.5657(3) 0.0387(6) Uani d 1
H H14A 0.6573 0.7640 0.5999 0.046 Uiso calc 1
H H14B 0.7163 0.7180 0.5937 0.046 Uiso calc 1
C C15 0.5811(4) 0.73634(9) 0.4171(3) 0.0517(8) Uani d 1
H H15A 0.5621 0.7076 0.3830 0.078 Uiso calc 1
H H15B 0.6471 0.7491 0.3828 0.078 Uiso calc 1
H H15C 0.4995 0.7531 0.3893 0.078 Uiso calc 1
C C16 0.6077(2) 0.70895(7) 0.8114(2) 0.0322(5) Uani d 1
H H16A 0.6675 0.7335 0.8377 0.039 Uiso calc 1
H H16B 0.5451 0.7098 0.8626 0.039 Uiso calc 1
C C17 0.6886(3) 0.66909(9) 0.8443(3) 0.0393(6) Uani d 1
H H17A 0.6292 0.6447 0.8289 0.059 Uiso calc 1
H H17B 0.7439 0.6697 0.9369 0.059 Uiso calc 1
H H17C 0.7454 0.6669 0.7884 0.059 Uiso calc 1
C C18 0.2471(2) 0.56150(6) -0.03875(19) 0.0223(4) Uani d 1
H H18A 0.2167 0.5687 -0.1335 0.027 Uiso calc 1
H H18B 0.3265 0.5434 -0.0219 0.027 Uiso calc 1
C C19 0.1383(2) 0.53638(7) -0.0080(2) 0.0291(5) Uani d 1
H H19A 0.1670 0.5292 0.0858 0.044 Uiso calc 1
H H19B 0.1209 0.5105 -0.0604 0.044 Uiso calc 1
H H19C 0.0573 0.5533 -0.0297 0.044 Uiso calc 1
C C20 0.1873(2) 0.65065(7) -0.0452(2) 0.0262(4) Uani d 1
H H20A 0.2228 0.6788 -0.0128 0.031 Uiso calc 1
H H20B 0.1890 0.6478 -0.1366 0.031 Uiso calc 1
C C21 0.0443(2) 0.64775(8) -0.0457(2) 0.0336(5) Uani d 1
H H21A 0.0058 0.6210 -0.0855 0.050 Uiso calc 1
H H21B -0.0069 0.6712 -0.0969 0.050 Uiso calc 1
H H21C 0.0422 0.6492 0.0448 0.050 Uiso calc 1
C C22 0.4553(2) 0.62219(7) 0.0359(2) 0.0237(4) Uani d 1
H H22A 0.5156 0.5980 0.0675 0.028 Uiso calc 1
H H22B 0.4427 0.6259 -0.0590 0.028 Uiso calc 1
C C23 0.5198(3) 0.66167(8) 0.1099(2) 0.0358(5) Uani d 1
H H23A 0.4631 0.6861 0.0754 0.054 Uiso calc 1
H H23B 0.6064 0.6660 0.0981 0.054 Uiso calc 1
H H23C 0.5312 0.6583 0.2038 0.054 Uiso calc 1

loop_
_atom_site_aniso_label
_atom_site_aniso_U_11
_atom_site_aniso_U_22
_atom_site_aniso_U_33
_atom_site_aniso_U_12
_atom_site_aniso_U_13
_atom_site_aniso_U_23
Cu1 0.01310(14) 0.02656(16) 0.02473(15) -0.00123(11) 0.00588(11) -0.00501(12)
Cu2 0.02180(15) 0.01514(14) 0.02611(15) -0.00383(11) 0.00876(12) -0.00443(11)
Cu3 0.03038(17) 0.02277(15) 0.01416(14) 0.00065(12) 0.00914(12) 0.00068(11)
Cl1 0.0220(2) 0.0212(2) 0.01358(18) 0.00073(16) 0.00701(16) -0.00123(15)
Cl2 0.0218(2) 0.0185(2) 0.0179(2) 0.00308(16) 0.00661(17) 0.00183(15)
S1 0.0173(2) 0.0152(2) 0.0159(2) -0.00239(15) 0.00490(16) -0.00200(15)
S2 0.0158(2) 0.0155(2) 0.0199(2) -0.00078(15) 0.00855(17) -0.00004(16)
P1 0.0128(2) 0.0219(2) 0.0203(2) -0.00112(17) 0.00482(18) -0.00132(18)
P2 0.0190(2) 0.0146(2) 0.0294(3) -0.00147(17) 0.0047(2) -0.00271(19)
P3 0.0240(2) 0.0181(2) 0.0136(2) 0.00122(18) 0.00702(18) -0.00037(17)
N1 0.0171(7) 0.0130(7) 0.0189(7) 0.0005(6) 0.0064(6) -0.0003(6)
C1 0.0172(8) 0.0131(8) 0.0169(8) 0.0018(6) 0.0078(7) -0.0028(6)
C2 0.0225(9) 0.0150(9) 0.0210(9) 0.0001(7) 0.0088(8) 0.0029(7)
C3 0.0296(11) 0.0186(9) 0.0196(9) 0.0032(8) 0.0096(8) 0.0026(7)
C4 0.0299(11) 0.0213(10) 0.0177(9) 0.0030(8) 0.0038(8) -0.0001(7)
C5 0.0190(9) 0.0173(9) 0.0212(9) 0.0013(7) 0.0024(7) 0.0000(7)
C6 0.0254(11) 0.0531(15) 0.0265(11) -0.0062(10) 0.0082(9) 0.0025(10)
C7 0.0346(13) 0.0498(16) 0.0327(12) -0.0154(11) -0.0005(10) 0.0135(11)
C8 0.0230(10) 0.0317(11) 0.0286(11) -0.0046(9) 0.0050(8) -0.0029(9)
C9 0.0364(13) 0.0504(15) 0.0243(11) -0.0012(11) 0.0062(10) -0.0042(10)
C10 0.0245(11) 0.0307(12) 0.0426(13) 0.0035(9) 0.0083(10) -0.0036(10)
C11 0.0314(13) 0.0334(13) 0.0651(18) -0.0017(10) 0.0159(12) -0.0186(12)
C12 0.0337(12) 0.0184(10) 0.0300(11) 0.0038(8) 0.0045(9) -0.0029(8)
C13 0.0337(13) 0.0317(13) 0.0680(18) 0.0024(10) 0.0204(13) -0.0126(12)
C14 0.0443(14) 0.0300(12) 0.0513(15) -0.0103(10) 0.0286(13) -0.0079(11)
C15 0.085(2) 0.0332(14) 0.0538(17) -0.0146(14) 0.0455(17) -0.0111(12)
C16 0.0313(12) 0.0290(11) 0.0310(11) -0.0019(9) 0.0027(9) -0.0041(9)
C17 0.0324(13) 0.0386(14) 0.0374(13) -0.0003(10) -0.0021(10) 0.0007(11)
C18 0.0281(10) 0.0209(9) 0.0181(9) -0.0013(8) 0.0076(8) -0.0014(7)
C19 0.0319(12) 0.0264(11) 0.0281(11) -0.0069(9) 0.0084(9) -0.0022(8)
C20 0.0341(11) 0.0236(10) 0.0232(10) 0.0101(8) 0.0123(9) 0.0034(8)
C21 0.0300(12) 0.0345(12) 0.0349(12) 0.0096(9) 0.0082(10) 0.0020(10)
C22 0.0269(10) 0.0260(10) 0.0185(9) -0.0022(8) 0.0074(8) -0.0019(8)
C23 0.0417(14) 0.0367(13) 0.0304(12) -0.0135(11) 0.0132(10) -0.0083(10)

loop_
_atom_type_symbol
_atom_type_description
_atom_type_scat_dispersion_real
_atom_type_scat_dispersion_imag
_atom_type_scat_source
C C 0.0181 0.0091 'International Tables Vol C Tables 4.2.6.8 and 6.1.1.4'
H H 0.0000 0.0000 'International Tables Vol C Tables 4.2.6.8 and 6.1.1.4'
Cu Cu -1.9646 0.5888 'International Tables Vol C Tables 4.2.6.8 and 6.1.1.4'
N N 0.0311 0.0180 'International Tables Vol C Tables 4.2.6.8 and 6.1.1.4'
P P 0.2955 0.4335 'International Tables Vol C Tables 4.2.6.8 and 6.1.1.4'
S S 0.3331 0.5567 'International Tables Vol C Tables 4.2.6.8 and 6.1.1.4'
Cl Cl 0.3639 0.7018 'International Tables Vol C Tables 4.2.6.8 and 6.1.1.4'

loop_
_geom_angle_atom_site_label_1
_geom_angle_atom_site_label_2
_geom_angle_atom_site_label_3
_geom_angle
_geom_angle_publ_flag
Cl1 Cu1 Cl2 96.188(18) y
Cl1 Cu1 S1 104.585(19) y
Cl1 Cu1 P1 115.51(2) y
Cl2 Cu1 S1 100.954(18) y
Cl2 Cu1 P1 108.90(2) y
S1 Cu1 P1 125.81(2) y
Cl1 Cu2 Cl2 97.080(18) y
Cl1 Cu2 S2 106.406(19) y
Cl1 Cu2 P2 113.35(2) y
Cl2 Cu2 S2 97.904(18) y
Cl2 Cu2 P2 112.82(2) y
S2 Cu2 P2 124.87(2) y
Cl2 Cu3 S1 104.566(18) y
Cl2 Cu3 S2 98.030(18) y
Cl2 Cu3 P3 118.56(2) y
S1 Cu3 S2 74.935(17) y
S1 Cu3 P3 127.39(2) y
S2 Cu3 P3 123.04(2) y
P1 Cu1 Cu3 132.231(19) ?
S1 Cu1 Cu3 51.338(13) ?
Cl1 Cu1 Cu3 109.575(16) ?
Cl2 Cu1 Cu3 49.769(12) ?
P3 Cu3 Cu1 149.44(2) ?
Cl2 Cu3 Cu1 55.492(13) ?
S1 Cu3 Cu1 49.237(13) ?
S2 Cu3 Cu1 86.926(14) ?
Cu1 Cl1 Cu2 81.004(17) ?
Cu3 Cl2 Cu2 81.010(16) ?
Cu3 Cl2 Cu1 74.739(16) ?
Cu2 Cl2 Cu1 73.508(15) ?
C1 S1 Cu1 96.15(6) ?
C1 S1 Cu3 84.76(6) ?
Cu1 S1 Cu3 79.425(17) ?
C1 S2 Cu2 94.21(6) ?
C1 S2 Cu3 81.97(6) ?
Cu2 S2 Cu3 82.517(17) ?
C10 P1 C8 102.12(11) ?
C10 P1 C6 102.40(12) ?
C8 P1 C6 102.94(11) ?
C10 P1 Cu1 115.53(8) ?
C8 P1 Cu1 118.31(8) ?
C6 P1 Cu1 113.48(8) ?
C14 P2 C12 102.29(12) ?
C14 P2 C16 102.70(13) ?
C12 P2 C16 101.70(11) ?
C14 P2 Cu2 117.20(8) ?
C12 P2 Cu2 115.53(8) ?
C16 P2 Cu2 115.24(8) ?
C20 P3 C22 102.17(10) ?
C20 P3 C18 104.21(10) ?
C22 P3 C18 101.71(10) ?
C20 P3 Cu3 114.89(7) ?
C22 P3 Cu3 113.81(7) ?
C18 P3 Cu3 118.01(7) ?
C1 N1 C5 124.37(16) ?
C1 N1 C2 123.24(16) ?
C5 N1 C2 111.41(15) ?
N1 C1 S2 121.62(14) ?
N1 C1 S1 120.11(14) ?
S2 C1 S1 118.25(11) ?
N1 C2 C3 103.77(16) ?
N1 C2 H2A 111.0 ?
C3 C2 H2A 111.0 ?
N1 C2 H2B 111.0 ?
C3 C2 H2B 111.0 ?
H2A C2 H2B 109.0 ?
C4 C3 C2 103.25(15) ?
C4 C3 H3A 111.1 ?
C2 C3 H3A 111.1 ?
C4 C3 H3B 111.1 ?
C2 C3 H3B 111.1 ?
H3A C3 H3B 109.1 ?
C5 C4 C3 103.30(16) ?
C5 C4 H4A 111.1 ?
C3 C4 H4A 111.1 ?
C5 C4 H4B 111.1 ?
C3 C4 H4B 111.1 ?
H4A C4 H4B 109.1 ?
N1 C5 C4 102.84(16) ?
N1 C5 H5A 111.2 ?
C4 C5 H5A 111.2 ?
N1 C5 H5B 111.2 ?
C4 C5 H5B 111.2 ?
H5A C5 H5B 109.1 ?
C7 C6 P1 113.13(18) ?
C7 C6 H6A 109.0 ?
P1 C6 H6A 109.0 ?
C7 C6 H6B 109.0 ?
P1 C6 H6B 109.0 ?
H6A C6 H6B 107.8 ?
C6 C7 H7A 109.5 ?
C6 C7 H7B 109.5 ?
H7A C7 H7B 109.5 ?
C6 C7 H7C 109.5 ?
H7A C7 H7C 109.5 ?
H7B C7 H7C 109.5 ?
C9 C8 P1 112.35(16) ?
C9 C8 H8A 109.1 ?
P1 C8 H8A 109.1 ?
C9 C8 H8B 109.1 ?
P1 C8 H8B 109.1 ?
H8A C8 H8B 107.9 ?
C8 C9 H9A 109.5 ?
C8 C9 H9B 109.5 ?
H9A C9 H9B 109.5 ?
C8 C9 H9C 109.5 ?
H9A C9 H9C 109.5 ?
H9B C9 H9C 109.5 ?
C11 C10 P1 112.60(17) ?
C11 C10 H10A 109.1 ?
P1 C10 H10A 109.1 ?
C11 C10 H10B 109.1 ?
P1 C10 H10B 109.1 ?
H10A C10 H10B 107.8 ?
C10 C11 H11A 109.5 ?
C10 C11 H11B 109.5 ?
H11A C11 H11B 109.5 ?
C10 C11 H11C 109.5 ?
H11A C11 H11C 109.5 ?
H11B C11 H11C 109.5 ?
C13 C12 P2 111.61(16) ?
C13 C12 H12A 109.3 ?
P2 C12 H12A 109.3 ?
C13 C12 H12B 109.3 ?
P2 C12 H12B 109.3 ?
H12A C12 H12B 108.0 ?
C12 C13 H13A 109.5 ?
C12 C13 H13B 109.5 ?
H13A C13 H13B 109.5 ?
C12 C13 H13C 109.5 ?
H13A C13 H13C 109.5 ?
H13B C13 H13C 109.5 ?
C15 C14 P2 111.1(2) ?
C15 C14 H14A 109.4 ?
P2 C14 H14A 109.4 ?
C15 C14 H14B 109.4 ?
P2 C14 H14B 109.4 ?
H14A C14 H14B 108.0 ?
C14 C15 H15A 109.5 ?
C14 C15 H15B 109.5 ?
H15A C15 H15B 109.5 ?
C14 C15 H15C 109.5 ?
H15A C15 H15C 109.5 ?
H15B C15 H15C 109.5 ?
C17 C16 P2 112.33(17) ?
C17 C16 H16A 109.1 ?
P2 C16 H16A 109.1 ?
C17 C16 H16B 109.1 ?
P2 C16 H16B 109.1 ?
H16A C16 H16B 107.9 ?
C16 C17 H17A 109.5 ?
C16 C17 H17B 109.5 ?
H17A C17 H17B 109.5 ?
C16 C17 H17C 109.5 ?
H17A C17 H17C 109.5 ?
H17B C17 H17C 109.5 ?
C19 C18 P3 114.33(14) ?
C19 C18 H18A 108.7 ?
P3 C18 H18A 108.7 ?
C19 C18 H18B 108.7 ?
P3 C18 H18B 108.7 ?
H18A C18 H18B 107.6 ?
C18 C19 H19A 109.5 ?
C18 C19 H19B 109.5 ?
H19A C19 H19B 109.5 ?
C18 C19 H19C 109.5 ?
H19A C19 H19C 109.5 ?
H19B C19 H19C 109.5 ?
C21 C20 P3 113.07(16) ?
C21 C20 H20A 109.0 ?
P3 C20 H20A 109.0 ?
C21 C20 H20B 109.0 ?
P3 C20 H20B 109.0 ?
H20A C20 H20B 107.8 ?
C20 C21 H21A 109.5 ?
C20 C21 H21B 109.5 ?
H21A C21 H21B 109.5 ?
C20 C21 H21C 109.5 ?
H21A C21 H21C 109.5 ?
H21B C21 H21C 109.5 ?
C23 C22 P3 112.66(16) ?
C23 C22 H22A 109.1 ?
P3 C22 H22A 109.1 ?
C23 C22 H22B 109.1 ?
P3 C22 H22B 109.1 ?
H22A C22 H22B 107.8 ?
C22 C23 H23A 109.5 ?
C22 C23 H23B 109.5 ?
H23A C23 H23B 109.5 ?
C22 C23 H23C 109.5 ?
H23A C23 H23C 109.5 ?
H23B C23 H23C 109.5 ?

loop_
_geom_bond_atom_site_label_1
_geom_bond_atom_site_label_2
_geom_bond_distance
_geom_bond_publ_flag
Cu1 Cl1 2.3474(5) y
Cu1 Cl2 2.5809(5) y
Cu1 S1 2.3282(5) y
Cu1 P1 2.1936(5) y
Cu2 Cl1 2.3640(5) y
Cu2 Cl2 2.5324(5) y
Cu2 S2 2.3556(5) y
Cu2 P2 2.2018(6) y
Cu3 Cl2 2.3912(5) y
Cu3 S1 2.4002(5) y
Cu3 S2 2.4939(5) y
Cu3 P3 2.1841(5) y
Cu1 Cu3 3.0216(4) ?
S1 C1 1.7367(19) y
S2 C1 1.7330(19) y
P1 C10 1.831(2) ?
P1 C8 1.836(2) ?
P1 C6 1.830(2) ?
P2 C14 1.816(2) ?
P2 C12 1.822(2) ?
P2 C16 1.849(2) ?
P3 C20 1.830(2) ?
P3 C22 1.836(2) ?
P3 C18 1.842(2) ?
N1 C1 1.313(2) ?
N1 C5 1.477(2) ?
N1 C2 1.480(2) ?
C2 C3 1.530(3) ?
C2 H2A 0.9900 ?
C2 H2B 0.9900 ?
C3 C4 1.527(3) ?
C3 H3A 0.9900 ?
C3 H3B 0.9900 ?
C4 C5 1.526(3) ?
C4 H4A 0.9900 ?
C4 H4B 0.9900 ?
C5 H5A 0.9900 ?
C5 H5B 0.9900 ?
C6 C7 1.515(4) ?
C6 H6A 0.9900 ?
C6 H6B 0.9900 ?
C7 H7A 0.9800 ?
C7 H7B 0.9800 ?
C7 H7C 0.9800 ?
C8 C9 1.524(3) ?
C8 H8A 0.9900 ?
C8 H8B 0.9900 ?
C9 H9A 0.9800 ?
C9 H9B 0.9800 ?
C9 H9C 0.9800 ?
C10 C11 1.527(3) ?
C10 H10A 0.9900 ?
C10 H10B 0.9900 ?
C11 H11A 0.9800 ?
C11 H11B 0.9800 ?
C11 H11C 0.9800 ?
C12 C13 1.526(4) ?
C12 H12A 0.9900 ?
C12 H12B 0.9900 ?
C13 H13A 0.9800 ?
C13 H13B 0.9800 ?
C13 H13C 0.9800 ?
C14 C15 1.511(4) ?
C14 H14A 0.9900 ?
C14 H14B 0.9900 ?
C15 H15A 0.9800 ?
C15 H15B 0.9800 ?
C15 H15C 0.9800 ?
C16 C17 1.508(3) ?
C16 H16A 0.9900 ?
C16 H16B 0.9900 ?
C17 H17A 0.9800 ?
C17 H17B 0.9800 ?
C17 H17C 0.9800 ?
C18 C19 1.526(3) ?
C18 H18A 0.9900 ?
C18 H18B 0.9900 ?
C19 H19A 0.9800 ?
C19 H19B 0.9800 ?
C19 H19C 0.9800 ?
C20 C21 1.523(3) ?
C20 H20A 0.9900 ?
C20 H20B 0.9900 ?
C21 H21A 0.9800 ?
C21 H21B 0.9800 ?
C21 H21C 0.9800 ?
C22 C23 1.525(3) ?
C22 H22A 0.9900 ?
C22 H22B 0.9900 ?
C23 H23A 0.9800 ?
C23 H23B 0.9800 ?
C23 H23C 0.9800 ?

loop_
_geom_hbond_atom_site_label_D
_geom_hbond_atom_site_label_H
_geom_hbond_atom_site_label_A
_geom_hbond_site_symmetry_A
_geom_hbond_distance_DH
_geom_hbond_distance_HA
_geom_hbond_distance_DA
_geom_hbond_angle_DHA
C20 H20B Cl1 1_554 0.99 2.81 3.722(2) 154
C22 H22B Cl1 1_554 0.99 2.80 3.720(2) 154
C3 H3B Cg1 3_666 0.99 2.83 3.705(2) 148

loop_
_geom_torsion_atom_site_label_1
_geom_torsion_atom_site_label_2
_geom_torsion_atom_site_label_3
_geom_torsion_atom_site_label_4
_geom_torsion
C5 N1 C1 S2 6.0(2)
C2 N1 C1 S2 173.70(13)
C5 N1 C1 S1 -172.23(14)
C2 N1 C1 S1 -4.5(2)
Cu2 S2 C1 N1 -93.58(15)
Cu3 S2 C1 N1 -175.40(15)
Cu2 S2 C1 S1 84.66(10)
Cu3 S2 C1 S1 2.84(9)
Cu1 S1 C1 N1 96.59(14)
Cu3 S1 C1 N1 175.33(15)
Cu1 S1 C1 S2 -81.67(10)
Cu3 S1 C1 S2 -2.93(9)
C1 N1 C2 C3 -176.54(16)
C5 N1 C2 C3 -7.4(2)
N1 C2 C3 C4 28.69(19)
C2 C3 C4 C5 -39.4(2)
C1 N1 C5 C4 152.09(17)
C2 N1 C5 C4 -16.9(2)
C3 C4 C5 N1 34.37(19)
C10 P1 C6 C7 -178.43(18)
C8 P1 C6 C7 75.85(19)
Cu1 P1 C6 C7 -53.22(19)
C10 P1 C8 C9 77.7(2)
C6 P1 C8 C9 -176.38(18)
Cu1 P1 C8 C9 -50.4(2)
C8 P1 C10 C11 -176.76(19)
C6 P1 C10 C11 76.9(2)
Cu1 P1 C10 C11 -47.0(2)
C14 P2 C12 C13 178.71(19)
C16 P2 C12 C13 -75.3(2)
Cu2 P2 C12 C13 50.2(2)
C12 P2 C14 C15 -81.4(2)
C16 P2 C14 C15 173.45(19)
Cu2 P2 C14 C15 46.1(2)
C14 P2 C16 C17 -84.3(2)
C12 P2 C16 C17 170.03(19)
Cu2 P2 C16 C17 44.3(2)
C20 P3 C18 C19 -91.44(17)
C22 P3 C18 C19 162.62(16)
Cu3 P3 C18 C19 37.36(18)
C22 P3 C20 C21 179.63(16)
C18 P3 C20 C21 74.03(18)
Cu3 P3 C20 C21 -56.63(18)
C20 P3 C22 C23 73.77(18)
C18 P3 C22 C23 -178.70(16)
Cu3 P3 C22 C23 -50.70(18)
